data_7026520
loop_
_publ_author_name
'Mishra, Shashank'
'Jeanneau, Erwann'
'Daniele, St\'ephane'
'Mendez, Violaine'

_publ_section_title
;
 Aminoalkoxo-supported heteroleptic hexanuclear gallium(III) wheel as a
 synthon for group 13 heterometallics: a rare sol-gel precursor for mixed
 Al-Ga oxide as support for gold catalysts.
;
_journal_issue 32
_journal_name_full 'Dalton transactions (Cambridge, England : 2003)'
_journal_page_first 7440
_journal_page_last 7443
_journal_paper_doi 10.1039/c0dt00485e
_journal_volume 39
_journal_year 2010
_chemical_formula_moiety
;
C30 H66 Cl6 Ga6 N6 O12, 2(C H Cl3)
;
_chemical_formula_sum 'C32 H68 Cl12 Ga6 N6 O12'
_chemical_formula_weight 1572.68
_space_group_IT_number 14
_symmetry_cell_setting monoclinic
_symmetry_space_group_name_Hall '-P 2ybc'
_symmetry_space_group_name_H-M 'P 1 21/c 1'
_atom_sites_solution_hydrogens geom
_atom_sites_solution_primary direct
_audit_creation_date 09-10-02
_audit_creation_method CRYSTALS_ver_12.87
_cell_angle_alpha 90
_cell_angle_beta 105.58(2)
_cell_angle_gamma 90
_cell_formula_units_Z 2
_cell_length_a 13.7870(2)
_cell_length_b 18.689(2)
_cell_length_c 11.187(2)
_cell_measurement_reflns_used 4503
_cell_measurement_temperature 150
_cell_measurement_theta_max 29.5088
_cell_measurement_theta_min 3.3279
_cell_volume 2776.6(6)
_computing_cell_refinement
;
CrysAlisPro, Oxford Diffraction Ltd.,
Version 1.171.33.48 (release 15-09-2009 CrysAlis171 .NET)
(compiled Sep 15 2009,11:49:04)
;
_computing_data_collection
;
CrysAlisPro, Oxford Diffraction Ltd.,
Version 1.171.33.48 (release 15-09-2009 CrysAlis171 .NET)
(compiled Sep 15 2009,11:49:04)
;
_computing_data_reduction
;
CrysAlisPro, Oxford Diffraction Ltd.,
Version 1.171.33.48 (release 15-09-2009 CrysAlis171 .NET)
(compiled Sep 15 2009,11:49:04)
;
_computing_molecular_graphics 'CAMERON (Watkin et al., 1996)'
_computing_publication_material 'CRYSTALS (Betteridge et al., 2003)'
_computing_structure_refinement 'CRYSTALS (Betteridge et al., 2003)'
_computing_structure_solution 'SIR97 (Altomare et al., 1999)'
_diffrn_ambient_temperature 150
_diffrn_measured_fraction_theta_full 0.997
_diffrn_measured_fraction_theta_max 0.839
_diffrn_measurement_device 'Oxford Diffraction XCALIBUR'
_diffrn_measurement_device_type Area
_diffrn_measurement_method \w
_diffrn_radiation_monochromator graphite
_diffrn_radiation_type 'Mo K\a'
_diffrn_radiation_wavelength 0.71069
_diffrn_reflns_av_R_equivalents 0.070
_diffrn_reflns_limit_h_max 13
_diffrn_reflns_limit_h_min -19
_diffrn_reflns_limit_k_max 18
_diffrn_reflns_limit_k_min -24
_diffrn_reflns_limit_l_max 13
_diffrn_reflns_limit_l_min -15
_diffrn_reflns_number 15380
_diffrn_reflns_theta_full 26.005
_diffrn_reflns_theta_max 29.551
_diffrn_reflns_theta_min 3.325
_diffrn_standards_number 0
_exptl_absorpt_coefficient_mu 3.505
_exptl_absorpt_correction_T_max 0.797
_exptl_absorpt_correction_T_min 0.757
_exptl_absorpt_correction_type analytical
_exptl_absorpt_process_details
;
CrysAlisPro, Oxford Diffraction Ltd.,
Version 1.171.33.48 (release 15-09-2009 CrysAlis171 .NET)
(compiled Sep 15 2009,11:49:04)
Analytical numeric absorption correction using a multifaceted crystal
model based on expressions derived by R.C. Clark & J.S. Reid.
(Clark, R. C. & Reid, J. S. (1995). Acta Cryst. A51, 887-897)
;
_exptl_crystal_colour colorless
_exptl_crystal_density_diffrn 1.881
_exptl_crystal_density_method 'not measured'
_exptl_crystal_description block
_exptl_crystal_F_000 1576
_exptl_crystal_size_max 0.110
_exptl_crystal_size_mid 0.098
_exptl_crystal_size_min 0.083
_refine_diff_density_max 1.73
_refine_diff_density_min -1.76
_refine_ls_extinction_method None
_refine_ls_goodness_of_fit_ref 0.8052
_refine_ls_hydrogen_treatment none
_refine_ls_matrix_type full
_refine_ls_number_parameters 307
_refine_ls_number_reflns 6508
_refine_ls_number_restraints 12
_refine_ls_R_factor_all 0.1145
_refine_ls_R_factor_gt 0.0583
_refine_ls_shift/su_max 0.0004985
_refine_ls_shift/su_mean 7.4679356
_refine_ls_structure_factor_coef Fsqd
_refine_ls_weighting_details
;
Method= Modified Sheldrick
w=1/[\s^2^(F^2^) + ( 0.10P)^2^ + 0.00P]
,where P=(max(Fo^2^,0) + 2Fc^2^)/3
;
_refine_ls_weighting_scheme calc
_refine_ls_wR_factor_all 0.1609
_refine_ls_wR_factor_gt 0.1447
_refine_ls_wR_factor_ref 0.1609
_reflns_limit_h_max 18
_reflns_limit_h_min -19
_reflns_limit_k_max 24
_reflns_limit_k_min 0
_reflns_limit_l_max 15
_reflns_limit_l_min 0
_reflns_number_gt 3348
_reflns_number_total 6519
_reflns_threshold_expression I>2.0\s(I)
_oxford_diffrn_Wilson_B_factor 0.00
_oxford_diffrn_Wilson_scale 0.00
_oxford_refine_ls_r_factor_ref 0.1145
_oxford_refine_ls_scale 0.5417(13)
_oxford_reflns_number_all 6508
_oxford_reflns_threshold_expression_ref I>-10.0\s(I)
_oxford_structure_analysis_title 'smr204 in P 1 21/c 1'
_cod_data_source_file c0dt00485e.txt
_cod_data_source_block complex_1
_cod_depositor_comments
;
The following automatic conversions were performed:

'_symmetry_cell_setting' value 'Monoclinic' changed to 'monoclinic'
according to /home/saulius/struct/CIF-dictionaries/cif_core.dic
dictionary named 'cif_core.dic' version 2.4.2 from 2011-04-26.

Automatic conversion script
Id: cif_fix_values 1891 2012-01-12 08:04:46Z andrius 
;
_cod_original_sg_symbol_H-M 'P 1 21/c 1 '
_cod_database_code 7026520

loop_
_symmetry_equiv_pos_as_xyz
x,y,z
-x,-y,-z
-x,y+1/2,-z+1/2
x,-y+1/2,z+1/2

loop_
_atom_site_label
_atom_site_type_symbol
_atom_site_fract_x
_atom_site_fract_y
_atom_site_fract_z
_atom_site_U_iso_or_equiv
_atom_site_occupancy
_atom_site_adp_type
_atom_site_refinement_flags_posn
_atom_site_refinement_flags_adp
C1 C -0.2457(5) 0.4865(4) 0.7168(6) 0.0308 1.0000 Uani . .
C2 C -0.3387(6) 0.4516(4) 0.6381(7) 0.0309 1.0000 Uani . .
C3 C 0.4127(6) 0.6059(4) 0.5608(7) 0.0387 1.0000 Uani . .
C4 C 0.2506(6) 0.6461(4) 0.4363(7) 0.0313 1.0000 Uani . .
C5 C 0.1384(6) 0.6281(4) 0.4304(7) 0.0293 1.0000 Uani . .
C6 C 0.2906(6) 0.4988(4) 0.8315(7) 0.0325 1.0000 Uani . .
C7 C 0.2834(6) 0.5549(4) 0.9268(6) 0.0310 1.0000 Uani . U
C8 C 0.1735(7) 0.6458(4) 0.9741(7) 0.0376 1.0000 Uani . .
C9 C 0.1072(5) 0.5254(4) 0.9235(6) 0.0256 1.0000 Uani . .
C10 C 0.0503(5) 0.4884(3) 0.8036(6) 0.0206 1.0000 Uani . .
C11 C 0.0022(5) 0.7374(3) 0.6342(7) 0.0273 1.0000 Uani . U
C12 C -0.1012(5) 0.7543(3) 0.6495(7) 0.0273 1.0000 Uani . U
C13 C -0.2669(5) 0.7090(4) 0.6341(7) 0.0341 1.0000 Uani . .
C14 C -0.2004(5) 0.6986(4) 0.4546(6) 0.0261 1.0000 Uani . .
C15 C -0.1415(6) 0.6400(3) 0.4065(7) 0.0280 1.0000 Uani . .
C16 C 0.5051(7) 0.6723(5) 0.8925(8) 0.0528 1.0000 Uani . .
Ga2 Ga 0.13610(6) 0.60033(4) 0.69721(7) 0.0236 1.0000 Uani . .
Cl2 Cl 0.24508(14) 0.69829(9) 0.72681(16) 0.0320 1.0000 Uani . .
O2 O 0.1375(4) 0.5782(2) 0.5265(4) 0.0262 1.0000 Uani . .
Ga1 Ga 0.23389(6) 0.49966(4) 0.54140(7) 0.0238 1.0000 Uani . .
O3 O 0.2378(4) 0.5246(2) 0.7125(4) 0.0264 1.0000 Uani . .
N2 N 0.1778(4) 0.5816(3) 0.8986(5) 0.0239 1.0000 Uani . U
H82 H 0.1052 0.6626 0.9565 0.0559 1.0000 Uiso R .
H83 H 0.1972 0.6345 1.0613 0.0560 1.0000 Uiso R .
H81 H 0.2155 0.6834 0.9550 0.0559 1.0000 Uiso R .
O4 O 0.0235(4) 0.5365(2) 0.7027(4) 0.0262 1.0000 Uani . .
Ga3 Ga -0.09572(6) 0.59855(4) 0.66022(7) 0.0230 1.0000 Uani . .
O1 O -0.1985(4) 0.5247(2) 0.6393(4) 0.0268 1.0000 Uani . .
N1 N 0.3163(4) 0.5826(3) 0.4729(5) 0.0234 1.0000 Uani . .
H32 H 0.3987 0.6250 0.6337 0.0581 1.0000 Uiso R .
H31 H 0.4450 0.6421 0.5240 0.0577 1.0000 Uiso R .
H33 H 0.4566 0.5656 0.5841 0.0581 1.0000 Uiso R .
H51 H 0.1031 0.6713 0.4409 0.0350 1.0000 Uiso R .
H52 H 0.1052 0.6065 0.3500 0.0350 1.0000 Uiso R .
H41 H 0.2551 0.6631 0.3553 0.0382 1.0000 Uiso R .
H42 H 0.2741 0.6835 0.4981 0.0379 1.0000 Uiso R .
H21 H -0.3631 0.4164 0.6875 0.0366 1.0000 Uiso R .
H22 H -0.3898 0.4885 0.6077 0.0370 1.0000 Uiso R .
H11 H -0.2622 0.5195 0.7764 0.0357 1.0000 Uiso R .
H12 H -0.1991 0.4499 0.7619 0.0365 1.0000 Uiso R .
O6 O -0.1329(4) 0.5768(2) 0.4797(4) 0.0255 1.0000 Uani . .
N3 N -0.1754(4) 0.6979(3) 0.5954(5) 0.0283 1.0000 Uani . .
H132 H -0.2534 0.7045 0.7228 0.0509 1.0000 Uiso R .
H131 H -0.2929 0.7562 0.6102 0.0508 1.0000 Uiso R .
H133 H -0.3174 0.6754 0.5942 0.0510 1.0000 Uiso R .
O5 O 0.0188(4) 0.6630(2) 0.6618(5) 0.0293 1.0000 Uani . .
H112 H 0.0524 0.7651 0.6909 0.0328 1.0000 Uiso R .
H111 H 0.0028 0.7460 0.5492 0.0330 1.0000 Uiso R .
H122 H -0.1223 0.8000 0.6098 0.0340 1.0000 Uiso R .
H121 H -0.0943 0.7574 0.7371 0.0339 1.0000 Uiso R .
H141 H -0.1834 0.7449 0.4270 0.0310 1.0000 Uiso R .
H142 H -0.2712 0.6893 0.4205 0.0308 1.0000 Uiso R .
H151 H -0.1774 0.6282 0.3203 0.0341 1.0000 Uiso R .
H152 H -0.0741 0.6564 0.4087 0.0336 1.0000 Uiso R .
Cl3 Cl -0.10578(15) 0.62310(9) 0.86087(16) 0.0320 1.0000 Uani . .
H102 H -0.0110 0.4681 0.8170 0.0234 1.0000 Uiso R .
H101 H 0.0922 0.4506 0.7855 0.0238 1.0000 Uiso R .
H92 H 0.1473 0.4906 0.9789 0.0310 1.0000 Uiso R .
H91 H 0.0602 0.5473 0.9627 0.0310 1.0000 Uiso R .
H72 H 0.3030 0.5339 1.0095 0.0400 1.0000 Uiso R .
H71 H 0.3284 0.5945 0.9234 0.0398 1.0000 Uiso R .
H61 H 0.3606 0.4925 0.8313 0.0375 1.0000 Uiso R .
H62 H 0.2622 0.4535 0.8502 0.0379 1.0000 Uiso R .
Cl1 Cl 0.37865(15) 0.43185(10) 0.60803(18) 0.0345 1.0000 Uani . .
Cl4 Cl 0.5196(2) 0.75919(14) 0.8471(3) 0.0673 1.0000 Uani . .
Cl6 Cl 0.5028(2) 0.6713(2) 1.0498(3) 0.0994 1.0000 Uani . .
Cl5 Cl 0.6016(3) 0.61850(18) 0.8714(3) 0.0992 1.0000 Uani . .
H161 H 0.4407 0.6536 0.8417 0.0641 1.0000 Uiso R .

loop_
_atom_site_aniso_label
_atom_site_aniso_U_11
_atom_site_aniso_U_22
_atom_site_aniso_U_33
_atom_site_aniso_U_23
_atom_site_aniso_U_13
_atom_site_aniso_U_12
C1 0.033(4) 0.039(4) 0.019(4) -0.008(3) 0.004(3) -0.025(3)
C2 0.042(5) 0.026(4) 0.036(4) 0.001(3) 0.030(4) -0.002(3)
C3 0.043(5) 0.039(4) 0.037(4) -0.003(4) 0.016(4) -0.014(4)
C4 0.045(5) 0.020(3) 0.031(4) 0.000(3) 0.013(4) -0.011(3)
C5 0.044(5) 0.017(3) 0.031(4) 0.010(3) 0.018(3) 0.015(3)
C6 0.041(4) 0.028(4) 0.030(4) 0.006(3) 0.014(3) 0.008(4)
C7 0.040(3) 0.031(3) 0.015(3) -0.004(2) -0.005(3) -0.014(3)
C8 0.061(6) 0.023(4) 0.028(4) -0.006(3) 0.011(4) -0.006(4)
C9 0.034(4) 0.024(3) 0.017(3) 0.010(3) 0.005(3) 0.007(3)
C10 0.019(3) 0.018(3) 0.020(3) 0.014(2) -0.003(3) 0.006(3)
C11 0.035(3) 0.010(3) 0.030(3) -0.004(2) -0.003(3) -0.008(3)
C12 0.038(3) 0.014(3) 0.029(3) 0.001(2) 0.006(3) 0.003(3)
C13 0.036(4) 0.034(4) 0.024(4) 0.008(3) -0.005(3) 0.020(4)
C14 0.032(4) 0.023(3) 0.018(3) -0.004(3) -0.001(3) -0.008(3)
C15 0.041(4) 0.017(3) 0.026(4) 0.008(3) 0.011(3) 0.006(3)
C16 0.052(6) 0.067(6) 0.037(5) 0.001(4) 0.008(4) 0.008(5)
Ga2 0.0349(4) 0.0152(3) 0.0208(4) -0.0006(3) 0.0076(3) -0.0004(3)
Cl2 0.0439(11) 0.0221(8) 0.0289(9) -0.0004(7) 0.0080(8) -0.0018(8)
O2 0.038(3) 0.016(2) 0.031(3) -0.0027(19) 0.021(2) 0.007(2)
Ga1 0.0332(4) 0.0161(3) 0.0233(4) 0.0007(3) 0.0096(3) 0.0005(4)
O3 0.039(3) 0.022(2) 0.022(3) -0.0015(19) 0.014(2) 0.010(2)
N2 0.031(3) 0.025(3) 0.009(2) -0.004(2) -0.007(2) -0.001(2)
O4 0.045(3) 0.015(2) 0.024(3) 0.0009(18) 0.019(2) -0.005(2)
Ga3 0.0346(4) 0.0147(3) 0.0210(4) 0.0013(3) 0.0095(3) 0.0028(3)
O1 0.045(3) 0.021(2) 0.020(2) 0.0008(18) 0.018(2) -0.006(2)
N1 0.023(3) 0.022(3) 0.020(3) -0.005(2) -0.005(2) -0.005(2)
O6 0.046(3) 0.015(2) 0.018(2) 0.0016(17) 0.014(2) -0.005(2)
N3 0.035(3) 0.025(3) 0.030(3) 0.000(3) 0.017(3) 0.007(3)
O5 0.048(3) 0.011(2) 0.037(3) 0.002(2) 0.023(2) 0.002(2)
Cl3 0.0488(12) 0.0234(8) 0.0265(9) -0.0015(7) 0.0148(8) 0.0028(8)
Cl1 0.0400(11) 0.0273(9) 0.0369(10) -0.0001(8) 0.0115(9) 0.0030(8)
Cl4 0.0649(16) 0.0577(15) 0.0684(17) 0.0048(13) -0.0012(13) -0.0135(13)
Cl6 0.092(2) 0.169(3) 0.0409(15) -0.0153(18) 0.0244(15) -0.072(2)
Cl5 0.120(3) 0.080(2) 0.091(2) 0.0000(18) 0.017(2) 0.041(2)

loop_
_atom_type_symbol
_atom_type_scat_dispersion_real
_atom_type_scat_dispersion_imag
_atom_type_scat_Cromer_Mann_a1
_atom_type_scat_Cromer_Mann_b1
_atom_type_scat_Cromer_Mann_a2
_atom_type_scat_Cromer_Mann_b2
_atom_type_scat_Cromer_Mann_a3
_atom_type_scat_Cromer_Mann_b3
_atom_type_scat_Cromer_Mann_a4
_atom_type_scat_Cromer_Mann_b4
_atom_type_scat_Cromer_Mann_c
_atom_type_scat_source
C 0.0033 0.0016 2.3100 20.8439 1.0200 10.2075 1.5886 0.5687 0.8650 51.6512 0.2156 'International Tables Vol C 4.2.6.8 and 6.1.1.4'
H 0.0000 0.0000 0.4930 10.5109 0.3229 26.1257 0.1402 3.1424 0.0408 57.7998 0.0030 'International Tables Vol C 4.2.6.8 and 6.1.1.4'
N 0.0061 0.0033 12.2126 0.0057 3.1322 9.8933 2.0125 28.9975 1.1663 0.5826 -11.5290 'International Tables Vol C 4.2.6.8 and 6.1.1.4'
O 0.0106 0.0060 3.0485 13.2771 2.2868 5.7011 1.5463 0.3239 0.8670 32.9089 0.2508 'International Tables Vol C 4.2.6.8 and 6.1.1.4'
Cl 0.1484 0.1585 11.4604 0.0104 7.1964 1.1662 6.2556 18.5194 1.6455 47.7784 -9.5574 'International Tables Vol C 4.2.6.8 and 6.1.1.4'
Ga 0.2307 1.6083 15.2354 3.0669 6.7006 0.2412 4.3591 10.7805 2.9623 61.4135 1.7189 'International Tables Vol C 4.2.6.8 and 6.1.1.4'

loop_
_geom_angle_atom_site_label_1
_geom_angle_site_symmetry_1
_geom_angle_atom_site_label_2
_geom_angle_atom_site_label_3
_geom_angle_site_symmetry_3
_geom_angle
_geom_angle_publ_flag
C2 . C1 O1 . 108.8(5) yes
C2 . C1 H11 . 110.9 no
O1 . C1 H11 . 109.1 no
C2 . C1 H12 . 109.8 no
O1 . C1 H12 . 108.8 no
H11 . C1 H12 . 109.3 no
N1 2_566 C2 C1 . 109.8(6) yes
N1 2_566 C2 H21 . 111.0 no
C1 . C2 H21 . 109.4 no
N1 2_566 C2 H22 . 107.5 no
C1 . C2 H22 . 108.8 no
H21 . C2 H22 . 110.2 no
N1 . C3 H32 . 108.9 no
N1 . C3 H31 . 110.9 no
H32 . C3 H31 . 109.0 no
N1 . C3 H33 . 109.6 no
H32 . C3 H33 . 108.6 no
H31 . C3 H33 . 109.8 no
C5 . C4 N1 . 111.3(5) yes
C5 . C4 H41 . 109.7 no
N1 . C4 H41 . 109.3 no
C5 . C4 H42 . 108.6 no
N1 . C4 H42 . 108.4 no
H41 . C4 H42 . 109.4 no
C4 . C5 O2 . 108.4(6) yes
C4 . C5 H51 . 109.8 no
O2 . C5 H51 . 110.4 no
C4 . C5 H52 . 109.8 no
O2 . C5 H52 . 109.0 no
H51 . C5 H52 . 109.3 no
C7 . C6 O3 . 108.0(6) yes
C7 . C6 H61 . 109.7 no
O3 . C6 H61 . 107.4 no
C7 . C6 H62 . 110.0 no
O3 . C6 H62 . 111.2 no
H61 . C6 H62 . 110.6 no
C6 . C7 N2 . 109.1(5) yes
C6 . C7 H72 . 109.6 no
N2 . C7 H72 . 110.0 no
C6 . C7 H71 . 109.5 no
N2 . C7 H71 . 109.5 no
H72 . C7 H71 . 109.1 no
N2 . C8 H82 . 109.6 no
N2 . C8 H83 . 110.3 no
H82 . C8 H83 . 108.9 no
N2 . C8 H81 . 110.2 no
H82 . C8 H81 . 109.1 no
H83 . C8 H81 . 108.7 no
C10 . C9 N2 . 111.0(5) yes
C10 . C9 H92 . 109.3 no
N2 . C9 H92 . 107.6 no
C10 . C9 H91 . 110.0 no
N2 . C9 H91 . 109.5 no
H92 . C9 H91 . 109.4 no
C9 . C10 O4 . 112.1(5) yes
C9 . C10 H102 . 107.7 no
O4 . C10 H102 . 108.7 no
C9 . C10 H101 . 108.6 no
O4 . C10 H101 . 109.9 no
H102 . C10 H101 . 109.7 no
C12 . C11 O5 . 106.2(5) yes
C12 . C11 H112 . 110.4 no
O5 . C11 H112 . 109.8 no
C12 . C11 H111 . 109.5 no
O5 . C11 H111 . 109.3 no
H112 . C11 H111 . 111.5 no
C11 . C12 N3 . 112.0(5) yes
C11 . C12 H122 . 107.9 no
N3 . C12 H122 . 110.6 no
C11 . C12 H121 . 106.8 no
N3 . C12 H121 . 109.2 no
H122 . C12 H121 . 110.3 no
N3 . C13 H132 . 110.6 no
N3 . C13 H131 . 109.6 no
H132 . C13 H131 . 108.7 no
N3 . C13 H133 . 110.3 no
H132 . C13 H133 . 109.8 no
H131 . C13 H133 . 107.7 no
C15 . C14 N3 . 111.1(5) yes
C15 . C14 H141 . 109.2 no
N3 . C14 H141 . 109.3 no
C15 . C14 H142 . 107.8 no
N3 . C14 H142 . 109.4 no
H141 . C14 H142 . 110.0 no
C14 . C15 O6 . 111.0(5) yes
C14 . C15 H151 . 109.1 no
O6 . C15 H151 . 108.7 no
C14 . C15 H152 . 110.9 no
O6 . C15 H152 . 108.3 no
H151 . C15 H152 . 108.7 no
Cl4 . C16 Cl6 . 109.7(5) yes
Cl4 . C16 Cl5 . 110.6(5) yes
Cl6 . C16 Cl5 . 110.4(5) yes
Cl4 . C16 H161 . 108.8 no
Cl6 . C16 H161 . 108.5 no
Cl5 . C16 H161 . 108.8 no
Cl2 . Ga2 O2 . 97.41(15) yes
Cl2 . Ga2 Ga1 . 101.23(5) yes
O2 . Ga2 Ga1 . 37.45(14) yes
Cl2 . Ga2 O3 . 97.78(15) yes
O2 . Ga2 O3 . 74.91(19) yes
Ga1 . Ga2 O3 . 37.52(13) yes
Cl2 . Ga2 N2 . 89.90(15) yes
O2 . Ga2 N2 . 153.8(2) yes
Ga1 . Ga2 N2 . 116.42(15) yes
O3 . Ga2 N2 . 79.2(2) yes
Cl2 . Ga2 O4 . 162.16(14) yes
O2 . Ga2 O4 . 96.72(19) yes
Ga1 . Ga2 O4 . 96.62(13) yes
O3 . Ga2 O4 . 96.37(19) yes
N2 . Ga2 O4 . 82.1(2) yes
Cl2 . Ga2 O5 . 91.42(14) yes
O2 . Ga2 O5 . 98.9(2) yes
Ga1 . Ga2 O5 . 135.33(14) yes
O3 . Ga2 O5 . 169.4(2) yes
N2 . Ga2 O5 . 106.1(2) yes
O4 . Ga2 O5 . 75.67(19) yes
C5 . O2 Ga2 . 127.0(4) yes
C5 . O2 Ga1 . 114.3(4) yes
Ga2 . O2 Ga1 . 105.1(2) yes
O1 2_566 Ga1 O6 2_566 74.95(18) yes
O1 2_566 Ga1 O2 . 96.3(2) yes
O6 2_566 Ga1 O2 . 95.3(2) yes
O1 2_566 Ga1 Ga2 . 132.83(14) yes
O6 2_566 Ga1 Ga2 . 96.17(13) yes
O2 . Ga1 Ga2 . 37.50(14) yes
O1 2_566 Ga1 Ga3 2_566 37.00(13) yes
O6 2_566 Ga1 Ga3 2_566 37.97(13) yes
O2 . Ga1 Ga3 2_566 96.37(15) yes
Ga2 . Ga1 Ga3 2_566 119.20(3) yes
O1 2_566 Ga1 O3 . 167.9(2) yes
O6 2_566 Ga1 O3 . 97.07(19) yes
O2 . Ga1 O3 . 75.16(19) yes
Ga2 . Ga1 O3 . 37.73(13) yes
Ga3 2_566 Ga1 O3 . 134.17(15) yes
O1 2_566 Ga1 N1 . 79.38(19) yes
O6 2_566 Ga1 N1 . 153.50(19) yes
O2 . Ga1 N1 . 80.9(2) yes
Ga2 . Ga1 N1 . 96.43(15) yes
Ga3 2_566 Ga1 N1 . 115.99(14) yes
O1 2_566 Ga1 Cl1 . 98.98(15) yes
O6 2_566 Ga1 Cl1 . 99.36(15) yes
O2 . Ga1 Cl1 . 161.11(16) yes
Ga2 . Ga1 Cl1 . 128.17(6) yes
Ga3 2_566 Ga1 Cl1 . 102.52(6) yes
O3 . Ga1 N1 . 107.1(2) yes
O3 . Ga1 Cl1 . 91.19(15) yes
N1 . Ga1 Cl1 . 90.96(15) yes
Ga2 . O3 C6 . 120.1(4) yes
Ga2 . O3 Ga1 . 104.8(2) yes
C6 . O3 Ga1 . 135.1(4) yes
C9 . N2 C7 . 111.7(5) yes
C9 . N2 C8 . 109.4(5) yes
C7 . N2 C8 . 109.8(5) yes
C9 . N2 Ga2 . 107.2(4) yes
C7 . N2 Ga2 . 104.0(4) yes
C8 . N2 Ga2 . 114.6(4) yes
Ga2 . O4 C10 . 111.8(4) yes
Ga2 . O4 Ga3 . 104.5(2) yes
C10 . O4 Ga3 . 126.3(4) yes
O4 . Ga3 Ga1 2_566 97.85(14) yes
O4 . Ga3 O1 . 98.40(19) yes
Ga1 2_566 Ga3 O1 . 38.22(13) yes
O4 . Ga3 O6 . 95.51(19) yes
Ga1 2_566 Ga3 O6 . 37.46(13) yes
O1 . Ga3 O6 . 75.66(18) yes
O4 . Ga3 N3 . 153.9(2) yes
Ga1 2_566 Ga3 N3 . 96.03(16) yes
O1 . Ga3 N3 . 106.2(2) yes
O6 . Ga3 N3 . 82.3(2) yes
O4 . Ga3 O5 . 75.14(18) yes
Ga1 2_566 Ga3 O5 . 133.85(14) yes
O1 . Ga3 O5 . 169.86(19) yes
O6 . Ga3 O5 . 96.94(19) yes
N3 . Ga3 O5 . 79.3(2) yes
O4 . Ga3 Cl3 . 98.37(14) yes
Ga1 2_566 Ga3 Cl3 . 128.89(6) yes
O1 . Ga3 Cl3 . 91.47(14) yes
O6 . Ga3 Cl3 . 162.32(15) yes
N3 . Ga3 Cl3 . 89.87(15) yes
O5 . Ga3 Cl3 . 97.16(15) yes
Ga1 2_566 O1 C1 . 118.6(4) yes
Ga1 2_566 O1 Ga3 . 104.78(19) yes
C1 . O1 Ga3 . 136.6(4) yes
C2 2_566 N1 C3 . 109.0(6) yes
C2 2_566 N1 C4 . 111.0(5) yes
C3 . N1 C4 . 108.6(5) yes
C2 2_566 N1 Ga1 . 103.3(4) yes
C3 . N1 Ga1 . 115.7(4) yes
C4 . N1 Ga1 . 109.2(4) yes
Ga3 . O6 Ga1 2_566 104.6(2) yes
Ga3 . O6 C15 . 112.0(4) yes
Ga1 2_566 O6 C15 . 125.9(4) yes
C14 . N3 C12 . 110.9(5) yes
C14 . N3 C13 . 109.5(5) yes
C12 . N3 C13 . 109.6(5) yes
C14 . N3 Ga3 . 107.8(4) yes
C12 . N3 Ga3 . 103.9(4) yes
C13 . N3 Ga3 . 115.0(4) yes
Ga3 . O5 C11 . 120.6(4) yes
Ga3 . O5 Ga2 . 104.58(19) yes
C11 . O5 Ga2 . 134.8(4) yes

loop_
_geom_bond_atom_site_label_1
_geom_bond_atom_site_label_2
_geom_bond_site_symmetry_2
_geom_bond_distance
_geom_bond_publ_flag
C1 C2 . 1.495(10) yes
C1 O1 . 1.411(8) yes
C1 H11 . 0.979 no
C1 H12 . 0.980 no
C2 N1 2_566 1.502(8) yes
C2 H21 . 0.976 no
C2 H22 . 0.978 no
C3 N1 . 1.490(9) yes
C3 H32 . 0.955 no
C3 H31 . 0.960 no
C3 H33 . 0.957 no
C4 C5 . 1.568(10) yes
C4 N1 . 1.481(9) yes
C4 H41 . 0.977 no
C4 H42 . 0.976 no
C5 O2 . 1.426(8) yes
C5 H51 . 0.967 no
C5 H52 . 0.980 no
C6 C7 . 1.519(10) yes
C6 O3 . 1.419(8) yes
C6 H61 . 0.972 no
C6 H62 . 0.978 no
C7 N2 . 1.490(9) yes
C7 H72 . 0.973 no
C7 H71 . 0.973 no
C8 N2 . 1.477(8) yes
C8 H82 . 0.962 no
C8 H83 . 0.966 no
C8 H81 . 0.971 no
C9 C10 . 1.526(9) yes
C9 N2 . 1.508(9) yes
C9 H92 . 0.964 no
C9 H91 . 0.966 no
C10 O4 . 1.412(7) yes
C10 H102 . 0.975 no
C10 H101 . 0.968 no
C11 C12 . 1.514(10) yes
C11 O5 . 1.429(7) yes
C11 H112 . 0.956 no
C11 H111 . 0.967 no
C12 N3 . 1.479(9) yes
C12 H122 . 0.971 no
C12 H121 . 0.961 no
C13 N3 . 1.455(9) yes
C13 H132 . 0.963 no
C13 H131 . 0.962 no
C13 H133 . 0.955 no
C14 C15 . 1.544(10) yes
C14 N3 . 1.519(8) yes
C14 H141 . 0.968 no
C14 H142 . 0.964 no
C15 O6 . 1.423(7) yes
C15 H151 . 0.983 no
C15 H152 . 0.974 no
C16 Cl4 . 1.729(10) yes
C16 Cl6 . 1.769(9) yes
C16 Cl5 . 1.734(10) yes
C16 H161 . 0.981 no
Ga2 Cl2 . 2.3349(19) yes
Ga2 O2 . 1.959(4) yes
Ga2 Ga1 . 3.1078(11) yes
Ga2 O3 . 1.966(4) yes
Ga2 N2 . 2.198(5) yes
Ga2 O4 . 1.971(4) yes
Ga2 O5 . 1.950(5) yes
O2 Ga1 . 1.957(4) yes
Ga1 O1 2_566 2.001(4) yes
Ga1 O6 2_566 1.965(5) yes
Ga1 Ga3 2_566 3.1267(12) yes
Ga1 O3 . 1.957(4) yes
Ga1 N1 . 2.180(6) yes
Ga1 Cl1 . 2.312(2) yes
O4 Ga3 . 1.962(5) yes
Ga3 O1 . 1.946(5) yes
Ga3 O6 . 1.988(4) yes
Ga3 N3 . 2.179(6) yes
Ga3 O5 . 1.982(5) yes
Ga3 Cl3 . 2.3314(19) yes
